data_7216130
loop_
_publ_author_name
'Lorbach, Andreas'
'Maverick, Emily'
'Carreras, Abel'
'Alemany, Pere'
'Wu, Guang'
'Garcia-Garibay, Miguel A'
'Bazan, Guillermo C.'

_publ_section_title
;
 A fullerene-carbene adduct as a crystalline molecular rotor: remarkable
 behavior of a spherically-shaped rotator.
;
_journal_issue 25
_journal_name_full 'Physical chemistry chemical physics : PCCP'
_journal_page_first 12980
_journal_page_last 12986
_journal_paper_doi 10.1039/c4cp01036a
_journal_volume 16
_journal_year 2014
_chemical_formula_moiety 'C87 H36 N2'
_chemical_formula_sum 'C87 H36 N2'
_chemical_formula_weight 1109.18
_chemical_melting_point 'Decomposition >500 C'
_chemical_name_common IDipp-C60
_chemical_name_systematic
; 
 1,3-bis(diisopropylphenyl)imidazol-2-ylidene-C60 adduct 

;
_space_group_IT_number 62
_symmetry_cell_setting orthorhombic
_symmetry_space_group_name_Hall '-P 2ac 2n'
_symmetry_space_group_name_H-M 'P n m a'
_atom_sites_solution_hydrogens geom
_atom_sites_solution_primary direct
_atom_sites_solution_secondary difmap
_audit_creation_method SHELXL-97
_cell_angle_alpha 90.00
_cell_angle_beta 90.00
_cell_angle_gamma 90.00
_cell_formula_units_Z 4
_cell_length_a 18.4290(8)
_cell_length_b 18.1729(13)
_cell_length_c 15.0366(8)
_cell_measurement_temperature 100(2)
_cell_volume 5035.9(5)
_computing_cell_refinement 'Bruker SAINT'
_computing_data_collection 'Bruker APEX2'
_computing_data_reduction 'Bruker SAINT'
_computing_molecular_graphics 'Bruker SHELXTL'
_computing_publication_material 'Bruker SHELXTL'
_computing_structure_refinement 'SHELXL-97 (Sheldrick, 2008)'
_computing_structure_solution 'SHELXS-97 (Sheldrick, 2008)'
_diffrn_ambient_temperature 100(2)
_diffrn_measured_fraction_theta_full 0.995
_diffrn_measured_fraction_theta_max 0.995
_diffrn_measurement_device_type 'Bruker Kappa APEX II'
_diffrn_measurement_method 'Omega scan'
_diffrn_radiation_monochromator graphite
_diffrn_radiation_source 'fine-focus sealed tube'
_diffrn_radiation_type MoK\a
_diffrn_radiation_wavelength 0.71073
_diffrn_reflns_av_R_equivalents 0.0449
_diffrn_reflns_av_sigmaI/netI 0.0291
_diffrn_reflns_limit_h_max 23
_diffrn_reflns_limit_h_min 0
_diffrn_reflns_limit_k_max 0
_diffrn_reflns_limit_k_min -22
_diffrn_reflns_limit_l_max 18
_diffrn_reflns_limit_l_min 0
_diffrn_reflns_number 41891
_diffrn_reflns_theta_full 26.38
_diffrn_reflns_theta_max 26.38
_diffrn_reflns_theta_min 1.75
_exptl_absorpt_coefficient_mu 0.084
_exptl_absorpt_correction_T_max 0.745
_exptl_absorpt_correction_T_min 0.680
_exptl_absorpt_correction_type multi-scan
_exptl_absorpt_process_details Twinabs
_exptl_crystal_colour black
_exptl_crystal_density_diffrn 1.463
_exptl_crystal_density_method 'not measured'
_exptl_crystal_description block
_exptl_crystal_F_000 2288
_exptl_crystal_size_max 0.30
_exptl_crystal_size_mid 0.30
_exptl_crystal_size_min 0.20
_refine_diff_density_max 0.219
_refine_diff_density_min -0.210
_refine_diff_density_rms 0.046
_refine_ls_extinction_method none
_refine_ls_goodness_of_fit_ref 1.052
_refine_ls_hydrogen_treatment constr
_refine_ls_matrix_type full
_refine_ls_number_parameters 413
_refine_ls_number_reflns 5300
_refine_ls_number_restraints 0
_refine_ls_restrained_S_all 1.052
_refine_ls_R_factor_all 0.0571
_refine_ls_R_factor_gt 0.0409
_refine_ls_shift/su_max 0.000
_refine_ls_shift/su_mean 0.000
_refine_ls_structure_factor_coef Fsqd
_refine_ls_weighting_details 'calc w=1/[\s^2^(Fo^2^)+(0.0519P)^2^+1.4675P] where P=(Fo^2^+2Fc^2^)/3'
_refine_ls_weighting_scheme calc
_refine_ls_wR_factor_gt 0.0942
_refine_ls_wR_factor_ref 0.1006
_reflns_number_gt 4199
_reflns_number_total 5300
_reflns_threshold_expression >2sigma(I)
_cod_data_source_file c4cp01036a4.cif
_cod_data_source_block c60n
_cod_depositor_comments
;
The following automatic conversions were performed:

'_symmetry_cell_setting' value 'Orthorhombic' changed to
'orthorhombic' according to
/usr/data/users/saulius/crontab/automatic-downloads/rss-feeds/RSC/lib/dictionaries/cif_core.dic
dictionary named 'cif_core.dic' version 2.4.2 from 2011-04-26.

Automatic conversion script
Id: cif_fix_values 2281 2013-09-26 08:29:07Z andrius 

 Adding full bibliography for 7216130--7216142.cif.
;
_cod_original_sg_symbol_H-M Pnma
_cod_database_code 7216130

loop_
_symmetry_equiv_pos_as_xyz
'x, y, z'
'-x+1/2, -y, z+1/2'
'-x, y+1/2, -z'
'x+1/2, -y+1/2, -z+1/2'
'-x, -y, -z'
'x-1/2, y, -z-1/2'
'x, -y-1/2, z'
'-x-1/2, y-1/2, z-1/2'

loop_
_atom_site_label
_atom_site_type_symbol
_atom_site_fract_x
_atom_site_fract_y
_atom_site_fract_z
_atom_site_U_iso_or_equiv
_atom_site_adp_type
_atom_site_occupancy
_atom_site_symmetry_multiplicity
_atom_site_calc_flag
_atom_site_refinement_flags
C1 C 0.27210(10) 0.2500 0.13563(13) 0.0141(4) Uani 1 2 d S
C2 C 0.35894(7) 0.21319(8) 0.22923(9) 0.0170(3) Uani 1 1 d .
H2 H 0.3904 0.1822 0.2625 0.020 Uiso 1 1 calc R
C3 C 0.28185(7) 0.11392(8) 0.16512(9) 0.0157(3) Uani 1 1 d .
C4 C 0.22870(8) 0.08972(8) 0.22481(10) 0.0193(3) Uani 1 1 d .
C5 C 0.20595(8) 0.01709(9) 0.21570(10) 0.0225(3) Uani 1 1 d .
H5 H 0.1691 -0.0014 0.2537 0.027 Uiso 1 1 calc R
C6 C 0.23601(8) -0.02834(9) 0.15250(11) 0.0239(3) Uani 1 1 d .
H6 H 0.2187 -0.0773 0.1465 0.029 Uiso 1 1 calc R
C7 C 0.29120(8) -0.00358(8) 0.09749(10) 0.0218(3) Uani 1 1 d .
H7 H 0.3126 -0.0364 0.0559 0.026 Uiso 1 1 calc R
C8 C 0.31569(7) 0.06876(8) 0.10236(9) 0.0175(3) Uani 1 1 d .
C9 C 0.20121(9) 0.13738(9) 0.30082(11) 0.0277(4) Uani 1 1 d .
H9 H 0.2095 0.1900 0.2844 0.033 Uiso 1 1 calc R
C10 C 0.12064(9) 0.12773(11) 0.32110(12) 0.0368(4) Uani 1 1 d .
H10A H 0.0924 0.1360 0.2668 0.055 Uiso 1 1 calc R
H10B H 0.1059 0.1633 0.3667 0.055 Uiso 1 1 calc R
H10C H 0.1119 0.0777 0.3428 0.055 Uiso 1 1 calc R
C11 C 0.24625(10) 0.12064(12) 0.38444(12) 0.0400(5) Uani 1 1 d .
H11A H 0.2396 0.0690 0.4012 0.060 Uiso 1 1 calc R
H11B H 0.2302 0.1524 0.4333 0.060 Uiso 1 1 calc R
H11C H 0.2977 0.1299 0.3721 0.060 Uiso 1 1 calc R
C12 C 0.37657(8) 0.09647(9) 0.04314(10) 0.0214(3) Uani 1 1 d .
H12 H 0.3715 0.1511 0.0377 0.026 Uiso 1 1 calc R
C13 C 0.45059(8) 0.08033(11) 0.08571(12) 0.0345(4) Uani 1 1 d .
H13A H 0.4533 0.1044 0.1440 0.052 Uiso 1 1 calc R
H13B H 0.4893 0.0992 0.0473 0.052 Uiso 1 1 calc R
H13C H 0.4564 0.0271 0.0931 0.052 Uiso 1 1 calc R
C14 C 0.37359(9) 0.06371(9) -0.05021(10) 0.0277(4) Uani 1 1 d .
H14A H 0.3857 0.0112 -0.0475 0.042 Uiso 1 1 calc R
H14B H 0.4085 0.0891 -0.0885 0.042 Uiso 1 1 calc R
H14C H 0.3246 0.0697 -0.0746 0.042 Uiso 1 1 calc R
C15 C 0.21072(10) 0.2500 0.06713(13) 0.0145(4) Uani 1 2 d S
C16 C 0.13565(10) 0.2500 0.11085(13) 0.0151(4) Uani 1 2 d S
C17 C 0.09016(7) 0.18690(8) 0.10785(9) 0.0161(3) Uani 1 1 d .
C18 C 0.10659(7) 0.12270(8) 0.06052(9) 0.0173(3) Uani 1 1 d .
C19 C 0.17026(7) 0.12491(8) 0.00272(9) 0.0165(3) Uani 1 1 d .
C20 C 0.21661(7) 0.18467(8) 0.00054(9) 0.0149(3) Uani 1 1 d .
C21 C 0.24241(7) 0.21019(8) -0.08396(9) 0.0164(3) Uani 1 1 d .
C22 C 0.22754(7) 0.17183(9) -0.16246(9) 0.0189(3) Uani 1 1 d .
C23 C 0.18169(7) 0.10793(8) -0.15918(10) 0.0197(3) Uani 1 1 d .
C24 C 0.15328(8) 0.08521(8) -0.07801(10) 0.0190(3) Uani 1 1 d .
C25 C 0.21071(7) 0.21206(9) -0.24379(9) 0.0203(3) Uani 1 1 d .
C26 C 0.15404(8) 0.17204(9) -0.29009(9) 0.0216(3) Uani 1 1 d .
C27 C 0.13626(8) 0.10775(9) -0.23781(10) 0.0218(3) Uani 1 1 d .
C28 C 0.09967(8) 0.21023(9) -0.33516(9) 0.0221(3) Uani 1 1 d .
C29 C 0.02498(8) 0.18536(9) -0.32896(9) 0.0200(3) Uani 1 1 d .
C30 C 0.00784(8) 0.12367(8) -0.27852(10) 0.0198(3) Uani 1 1 d .
C31 C 0.06457(8) 0.08410(8) -0.23182(10) 0.0210(3) Uani 1 1 d .
C32 C 0.03534(8) 0.05934(8) -0.14723(10) 0.0220(3) Uani 1 1 d .
C33 C 0.07916(8) 0.06008(8) -0.07169(10) 0.0206(3) Uani 1 1 d .
C34 C 0.05031(8) 0.08455(8) 0.01332(10) 0.0199(3) Uani 1 1 d .
C35 C 0.01450(7) 0.21070(9) 0.11390(9) 0.0186(3) Uani 1 1 d .
C36 C -0.03993(7) 0.17156(9) 0.06981(9) 0.0204(3) Uani 1 1 d .
C37 C -0.02254(8) 0.10700(8) 0.01858(10) 0.0208(3) Uani 1 1 d .
C38 C -0.06712(8) 0.10711(8) -0.06033(10) 0.0211(3) Uani 1 1 d .
C39 C -0.11339(7) 0.17168(9) -0.05718(10) 0.0203(3) Uani 1 1 d .
C40 C -0.09669(7) 0.21185(9) 0.02364(10) 0.0211(3) Uani 1 1 d .
C41 C -0.12969(7) 0.21018(8) -0.13482(10) 0.0195(3) Uani 1 1 d .
C42 C -0.10063(7) 0.18550(8) -0.21937(9) 0.0189(3) Uani 1 1 d .
C43 C -0.05613(8) 0.12349(8) -0.22221(10) 0.0201(3) Uani 1 1 d .
C44 C -0.03953(8) 0.08308(8) -0.14159(10) 0.0210(3) Uani 1 1 d .
C45 C -0.08260(10) 0.2500 -0.27153(13) 0.0181(4) Uani 1 2 d S
C46 C -0.02122(11) 0.2500 -0.32612(13) 0.0189(4) Uani 1 2 d S
N N 0.30466(6) 0.19038(6) 0.17172(7) 0.0148(2) Uani 1 1 d .

loop_
_atom_site_aniso_label
_atom_site_aniso_U_11
_atom_site_aniso_U_22
_atom_site_aniso_U_33
_atom_site_aniso_U_23
_atom_site_aniso_U_13
_atom_site_aniso_U_12
C1 0.0131(9) 0.0161(10) 0.0132(9) 0.000 0.0029(7) 0.000
C2 0.0143(6) 0.0203(7) 0.0165(7) 0.0020(6) -0.0035(5) 0.0006(5)
C3 0.0151(6) 0.0139(7) 0.0181(7) 0.0034(5) -0.0057(5) -0.0008(5)
C4 0.0171(7) 0.0210(8) 0.0197(7) 0.0058(6) -0.0047(6) -0.0001(6)
C5 0.0193(7) 0.0234(8) 0.0247(8) 0.0081(6) -0.0050(6) -0.0040(6)
C6 0.0234(8) 0.0158(8) 0.0325(9) 0.0052(6) -0.0127(7) -0.0036(6)
C7 0.0241(7) 0.0171(8) 0.0241(8) -0.0005(6) -0.0078(6) 0.0041(6)
C8 0.0154(6) 0.0181(7) 0.0190(7) 0.0027(6) -0.0056(6) 0.0017(5)
C9 0.0344(9) 0.0245(9) 0.0243(8) 0.0040(7) 0.0101(7) -0.0040(7)
C10 0.0334(9) 0.0490(12) 0.0281(9) 0.0147(8) 0.0099(7) 0.0096(8)
C11 0.0363(10) 0.0597(13) 0.0241(9) -0.0062(9) 0.0055(7) -0.0197(9)
C12 0.0187(7) 0.0201(8) 0.0253(8) -0.0022(6) 0.0015(6) 0.0013(6)
C13 0.0194(8) 0.0484(11) 0.0356(10) -0.0059(8) -0.0010(7) 0.0019(7)
C14 0.0277(8) 0.0296(9) 0.0258(9) -0.0029(7) 0.0033(7) 0.0030(7)
C15 0.0138(9) 0.0144(10) 0.0154(10) 0.000 -0.0015(8) 0.000
C16 0.0146(9) 0.0181(10) 0.0127(9) 0.000 -0.0013(7) 0.000
C17 0.0159(7) 0.0215(8) 0.0110(7) 0.0057(6) -0.0018(5) -0.0010(6)
C18 0.0178(7) 0.0157(7) 0.0183(7) 0.0069(6) -0.0048(6) -0.0017(5)
C19 0.0164(7) 0.0140(7) 0.0192(7) 0.0009(6) -0.0055(5) 0.0038(5)
C20 0.0119(6) 0.0157(7) 0.0171(7) -0.0009(6) -0.0029(5) 0.0036(5)
C21 0.0093(6) 0.0211(8) 0.0187(7) -0.0006(6) -0.0007(5) 0.0025(5)
C22 0.0116(6) 0.0263(8) 0.0189(7) -0.0043(6) 0.0001(5) 0.0054(6)
C23 0.0169(7) 0.0190(8) 0.0231(8) -0.0082(6) -0.0029(6) 0.0080(6)
C24 0.0202(7) 0.0122(7) 0.0245(8) -0.0028(6) -0.0063(6) 0.0046(5)
C25 0.0126(6) 0.0338(8) 0.0147(7) -0.0030(6) 0.0036(5) 0.0029(6)
C26 0.0191(7) 0.0301(8) 0.0155(7) -0.0082(6) 0.0023(6) 0.0051(6)
C27 0.0204(7) 0.0236(8) 0.0213(8) -0.0102(6) -0.0017(6) 0.0072(6)
C28 0.0210(7) 0.0328(9) 0.0125(7) -0.0049(6) 0.0007(6) 0.0011(6)
C29 0.0206(7) 0.0279(9) 0.0114(7) -0.0053(6) -0.0039(5) 0.0011(6)
C30 0.0211(7) 0.0202(8) 0.0180(7) -0.0088(6) -0.0059(6) 0.0004(6)
C31 0.0238(7) 0.0166(7) 0.0226(8) -0.0084(6) -0.0066(6) 0.0027(6)
C32 0.0250(8) 0.0116(7) 0.0294(8) -0.0043(6) -0.0080(6) -0.0020(6)
C33 0.0232(7) 0.0099(7) 0.0288(8) 0.0004(6) -0.0070(6) 0.0002(6)
C34 0.0234(7) 0.0137(7) 0.0228(8) 0.0062(6) -0.0053(6) -0.0038(6)
C35 0.0159(7) 0.0278(8) 0.0121(7) 0.0035(6) 0.0016(5) -0.0018(6)
C36 0.0154(7) 0.0293(8) 0.0164(7) 0.0067(6) 0.0028(6) -0.0059(6)
C37 0.0184(7) 0.0204(8) 0.0235(8) 0.0085(6) -0.0025(6) -0.0087(6)
C38 0.0167(7) 0.0213(8) 0.0251(8) 0.0056(6) -0.0036(6) -0.0093(6)
C39 0.0113(6) 0.0270(8) 0.0226(8) 0.0027(6) -0.0005(6) -0.0069(6)
C40 0.0109(6) 0.0333(9) 0.0191(7) 0.0033(6) 0.0031(6) -0.0039(6)
C41 0.0097(6) 0.0265(8) 0.0223(8) 0.0005(6) -0.0032(5) -0.0037(6)
C42 0.0144(7) 0.0223(8) 0.0201(8) -0.0003(6) -0.0065(6) -0.0036(6)
C43 0.0195(7) 0.0191(8) 0.0217(8) -0.0036(6) -0.0076(6) -0.0053(6)
C44 0.0208(7) 0.0151(7) 0.0270(8) 0.0001(6) -0.0074(6) -0.0067(6)
C45 0.0143(9) 0.0237(11) 0.0161(10) 0.000 -0.0075(8) 0.000
C46 0.0202(10) 0.0241(11) 0.0123(10) 0.000 -0.0062(8) 0.000
N 0.0141(5) 0.0152(6) 0.0151(6) 0.0012(5) -0.0018(4) 0.0005(4)

loop_
_atom_type_symbol
_atom_type_description
_atom_type_scat_dispersion_real
_atom_type_scat_dispersion_imag
_atom_type_scat_source
C C 0.0033 0.0016 'International Tables Vol C Tables 4.2.6.8 and 6.1.1.4'
H H 0.0000 0.0000 'International Tables Vol C Tables 4.2.6.8 and 6.1.1.4'
N N 0.0061 0.0033 'International Tables Vol C Tables 4.2.6.8 and 6.1.1.4'

loop_
_geom_angle_atom_site_label_1
_geom_angle_atom_site_label_2
_geom_angle_atom_site_label_3
_geom_angle
_geom_angle_site_symmetry_1
_geom_angle_site_symmetry_3
N C1 N 106.51(16) . 7_565
N C1 C15 126.74(8) . .
N C1 C15 126.75(8) 7_565 .
C2 C2 N 107.40(8) 7_565 .
C2 C2 H2 126.3 7_565 .
N C2 H2 126.3 . .
C8 C3 C4 124.11(13) . .
C8 C3 N 118.55(12) . .
C4 C3 N 117.29(13) . .
C5 C4 C3 116.47(14) . .
C5 C4 C9 120.91(13) . .
C3 C4 C9 122.43(13) . .
C6 C5 C4 121.07(14) . .
C6 C5 H5 119.5 . .
C4 C5 H5 119.5 . .
C5 C6 C7 120.86(14) . .
C5 C6 H6 119.6 . .
C7 C6 H6 119.6 . .
C6 C7 C8 120.87(14) . .
C6 C7 H7 119.6 . .
C8 C7 H7 119.6 . .
C7 C8 C3 116.46(13) . .
C7 C8 C12 121.46(13) . .
C3 C8 C12 122.07(13) . .
C4 C9 C10 114.13(14) . .
C4 C9 C11 108.80(14) . .
C10 C9 C11 109.83(13) . .
C4 C9 H9 108.0 . .
C10 C9 H9 108.0 . .
C11 C9 H9 108.0 . .
C9 C10 H10A 109.5 . .
C9 C10 H10B 109.5 . .
H10A C10 H10B 109.5 . .
C9 C10 H10C 109.5 . .
H10A C10 H10C 109.5 . .
H10B C10 H10C 109.5 . .
C9 C11 H11A 109.5 . .
C9 C11 H11B 109.5 . .
H11A C11 H11B 109.5 . .
C9 C11 H11C 109.5 . .
H11A C11 H11C 109.5 . .
H11B C11 H11C 109.5 . .
C8 C12 C14 112.56(12) . .
C8 C12 C13 110.41(13) . .
C14 C12 C13 109.94(13) . .
C8 C12 H12 107.9 . .
C14 C12 H12 107.9 . .
C13 C12 H12 107.9 . .
C12 C13 H13A 109.5 . .
C12 C13 H13B 109.5 . .
H13A C13 H13B 109.5 . .
C12 C13 H13C 109.5 . .
H13A C13 H13C 109.5 . .
H13B C13 H13C 109.5 . .
C12 C14 H14A 109.5 . .
C12 C14 H14B 109.5 . .
H14A C14 H14B 109.5 . .
C12 C14 H14C 109.5 . .
H14A C14 H14C 109.5 . .
H14B C14 H14C 109.5 . .
C1 C15 C16 112.27(15) . .
C1 C15 C20 112.42(10) . .
C16 C15 C20 109.82(11) . .
C1 C15 C20 112.42(10) . 7_565
C16 C15 C20 109.82(11) . 7_565
C20 C15 C20 99.37(15) . 7_565
C17 C16 C17 107.58(16) 7_565 .
C17 C16 C15 121.28(10) 7_565 .
C17 C16 C15 121.28(10) . .
C18 C17 C16 124.13(13) . .
C18 C17 C35 118.96(13) . .
C16 C17 C35 108.77(13) . .
C17 C18 C34 119.85(13) . .
C17 C18 C19 116.95(12) . .
C34 C18 C19 107.43(12) . .
C20 C19 C24 120.38(13) . .
C20 C19 C18 122.16(13) . .
C24 C19 C18 108.17(12) . .
C19 C20 C21 118.70(12) . .
C19 C20 C15 122.73(12) . .
C21 C20 C15 110.28(12) . .
C22 C21 C20 121.47(13) . .
C22 C21 C21 119.91(9) . 7_565
C20 C21 C21 108.87(8) . 7_565
C21 C22 C23 119.29(13) . .
C21 C22 C25 119.99(14) . .
C23 C22 C25 107.99(12) . .
C24 C23 C22 119.44(13) . .
C24 C23 C27 119.86(13) . .
C22 C23 C27 108.28(13) . .
C23 C24 C33 120.53(13) . .
C23 C24 C19 120.46(13) . .
C33 C24 C19 107.89(13) . .
C25 C25 C26 120.09(9) 7_565 .
C25 C25 C22 120.09(8) 7_565 .
C26 C25 C22 107.71(13) . .
C28 C26 C27 120.23(14) . .
C28 C26 C25 120.07(15) . .
C27 C26 C25 107.90(13) . .
C31 C27 C26 119.98(14) . .
C31 C27 C23 119.76(14) . .
C26 C27 C23 108.11(13) . .
C26 C28 C28 119.84(9) . 7_565
C26 C28 C29 119.69(14) . .
C28 C28 C29 108.13(9) 7_565 .
C30 C29 C46 120.23(14) . .
C30 C29 C28 120.10(13) . .
C46 C29 C28 107.83(14) . .
C29 C30 C31 120.02(13) . .
C29 C30 C43 120.31(13) . .
C31 C30 C43 107.57(13) . .
C27 C31 C30 119.99(14) . .
C27 C31 C32 120.27(13) . .
C30 C31 C32 108.07(13) . .
C33 C32 C44 120.09(14) . .
C33 C32 C31 119.72(13) . .
C44 C32 C31 108.19(13) . .
C32 C33 C24 119.84(14) . .
C32 C33 C34 120.50(13) . .
C24 C33 C34 107.89(12) . .
C37 C34 C18 121.48(14) . .
C37 C34 C33 119.18(13) . .
C18 C34 C33 108.56(13) . .
C36 C35 C35 120.61(9) . 7_565
C36 C35 C17 120.29(14) . .
C35 C35 C17 107.20(8) 7_565 .
C35 C36 C37 120.60(13) . .
C35 C36 C40 119.14(14) . .
C37 C36 C40 108.38(13) . .
C34 C37 C36 118.64(13) . .
C34 C37 C38 119.87(14) . .
C36 C37 C38 108.18(13) . .
C44 C38 C37 120.85(14) . .
C44 C38 C39 119.75(13) . .
C37 C38 C39 107.98(13) . .
C41 C39 C40 119.66(14) . .
C41 C39 C38 120.34(14) . .
C40 C39 C38 108.03(12) . .
C40 C40 C39 120.21(9) 7_565 .
C40 C40 C36 120.26(9) 7_565 .
C39 C40 C36 107.42(13) . .
C39 C41 C41 120.13(9) . 7_565
C39 C41 C42 119.95(13) . .
C41 C41 C42 108.01(9) 7_565 .
C43 C42 C45 120.16(13) . .
C43 C42 C41 119.59(13) . .
C45 C42 C41 108.00(13) . .
C42 C43 C44 120.52(14) . .
C42 C43 C30 119.58(14) . .
C44 C43 C30 108.52(12) . .
C38 C44 C32 119.49(13) . .
C38 C44 C43 119.83(14) . .
C32 C44 C43 107.63(13) . .
C46 C45 C42 120.23(10) . 7_565
C46 C45 C42 120.23(10) . .
C42 C45 C42 107.98(17) 7_565 .
C45 C46 C29 119.48(11) . .
C45 C46 C29 119.48(11) . 7_565
C29 C46 C29 108.06(17) . 7_565
C1 N C2 109.33(12) . .
C1 N C3 127.57(11) . .
C2 N C3 122.46(11) . .

loop_
_geom_bond_atom_site_label_1
_geom_bond_atom_site_label_2
_geom_bond_distance
_geom_bond_site_symmetry_2
C1 N 1.3522(16) .
C1 N 1.3522(16) 7_565
C1 C15 1.530(3) .
C2 C2 1.338(3) 7_565
C2 N 1.3859(17) .
C2 H2 0.9500 .
C3 C8 1.397(2) .
C3 C4 1.399(2) .
C3 N 1.4550(18) .
C4 C5 1.392(2) .
C4 C9 1.521(2) .
C5 C6 1.375(2) .
C5 H5 0.9500 .
C6 C7 1.386(2) .
C6 H6 0.9500 .
C7 C8 1.392(2) .
C7 H7 0.9500 .
C8 C12 1.518(2) .
C9 C10 1.526(2) .
C9 C11 1.537(2) .
C9 H9 1.0000 .
C10 H10A 0.9800 .
C10 H10B 0.9800 .
C10 H10C 0.9800 .
C11 H11A 0.9800 .
C11 H11B 0.9800 .
C11 H11C 0.9800 .
C12 C14 1.526(2) .
C12 C13 1.535(2) .
C12 H12 1.0000 .
C13 H13A 0.9800 .
C13 H13B 0.9800 .
C13 H13C 0.9800 .
C14 H14A 0.9800 .
C14 H14B 0.9800 .
C14 H14C 0.9800 .
C15 C16 1.532(3) .
C15 C20 1.5569(18) .
C15 C20 1.5570(18) 7_565
C16 C17 1.4211(18) 7_565
C16 C17 1.4212(18) .
C17 C18 1.400(2) .
C17 C35 1.4628(19) .
C18 C34 1.435(2) .
C18 C19 1.461(2) .
C19 C20 1.3822(19) .
C19 C24 1.4465(19) .
C20 C21 1.4336(19) .
C21 C22 1.398(2) .
C21 C21 1.447(3) 7_565
C22 C23 1.437(2) .
C22 C25 1.458(2) .
C23 C24 1.391(2) .
C23 C27 1.449(2) .
C24 C33 1.443(2) .
C25 C25 1.379(3) 7_565
C25 C26 1.451(2) .
C26 C28 1.395(2) .
C26 C27 1.446(2) .
C27 C31 1.392(2) .
C28 C28 1.446(3) 7_565
C28 C29 1.452(2) .
C29 C30 1.390(2) .
C29 C46 1.4514(19) .
C30 C31 1.450(2) .
C30 C43 1.451(2) .
C31 C32 1.453(2) .
C32 C33 1.394(2) .
C32 C44 1.448(2) .
C33 C34 1.454(2) .
C34 C37 1.405(2) .
C35 C36 1.397(2) .
C35 C35 1.428(3) 7_565
C36 C37 1.440(2) .
C36 C40 1.453(2) .
C37 C38 1.443(2) .
C38 C44 1.394(2) .
C38 C39 1.451(2) .
C39 C41 1.394(2) .
C39 C40 1.451(2) .
C40 C40 1.387(3) 7_565
C41 C41 1.447(3) 7_565
C41 C42 1.451(2) .
C42 C43 1.394(2) .
C42 C45 1.4490(19) .
C43 C44 1.450(2) .
C45 C46 1.398(3) .
C45 C42 1.4490(19) 7_565
C46 C29 1.4514(19) 7_565

loop_
_geom_torsion_atom_site_label_1
_geom_torsion_atom_site_label_2
_geom_torsion_atom_site_label_3
_geom_torsion_atom_site_label_4
_geom_torsion
_geom_torsion_site_symmetry_1
_geom_torsion_site_symmetry_4
C8 C3 C4 C5 -4.2(2) . .
N C3 C4 C5 178.06(12) . .
C8 C3 C4 C9 170.78(13) . .
N C3 C4 C9 -6.9(2) . .
C3 C4 C5 C6 1.6(2) . .
C9 C4 C5 C6 -173.49(13) . .
C4 C5 C6 C7 1.7(2) . .
C5 C6 C7 C8 -2.6(2) . .
C6 C7 C8 C3 0.1(2) . .
C6 C7 C8 C12 179.42(13) . .
C4 C3 C8 C7 3.4(2) . .
N C3 C8 C7 -178.94(12) . .
C4 C3 C8 C12 -175.92(13) . .
N C3 C8 C12 1.75(19) . .
C5 C4 C9 C10 -40.8(2) . .
C3 C4 C9 C10 144.37(14) . .
C5 C4 C9 C11 82.21(17) . .
C3 C4 C9 C11 -92.59(17) . .
C7 C8 C12 C14 37.04(19) . .
C3 C8 C12 C14 -143.70(14) . .
C7 C8 C12 C13 -86.24(17) . .
C3 C8 C12 C13 93.03(16) . .
N C1 C15 C16 90.14(17) . .
N C1 C15 C16 -90.14(17) 7_565 .
N C1 C15 C20 -34.3(2) . .
N C1 C15 C20 145.44(15) 7_565 .
N C1 C15 C20 -145.44(15) . 7_565
N C1 C15 C20 34.3(2) 7_565 7_565
C1 C15 C16 C17 109.25(15) . 7_565
C20 C15 C16 C17 -124.89(14) . 7_565
C20 C15 C16 C17 -16.6(2) 7_565 7_565
C1 C15 C16 C17 -109.25(15) . .
C20 C15 C16 C17 16.6(2) . .
C20 C15 C16 C17 124.90(14) 7_565 .
C17 C16 C17 C18 141.14(12) 7_565 .
C15 C16 C17 C18 -4.9(2) . .
C17 C16 C17 C35 -6.9(2) 7_565 .
C15 C16 C17 C35 -152.94(15) . .
C16 C17 C18 C34 -140.30(15) . .
C35 C17 C18 C34 4.7(2) . .
C16 C17 C18 C19 -7.5(2) . .
C35 C17 C18 C19 137.51(13) . .
C17 C18 C19 C20 6.03(19) . .
C34 C18 C19 C20 144.18(13) . .
C17 C18 C19 C24 -140.59(13) . .
C34 C18 C19 C24 -2.44(15) . .
C24 C19 C20 C21 5.27(19) . .
C18 C19 C20 C21 -137.44(14) . .
C24 C19 C20 C15 150.51(13) . .
C18 C19 C20 C15 7.8(2) . .
C1 C15 C20 C19 107.57(16) . .
C16 C15 C20 C19 -18.20(19) . .
C20 C15 C20 C19 -133.33(11) 7_565 .
C1 C15 C20 C21 -104.65(13) . .
C16 C15 C20 C21 129.59(12) . .
C20 C15 C20 C21 14.46(17) 7_565 .
C19 C20 C21 C22 -6.4(2) . .
C15 C20 C21 C22 -155.62(13) . .
C19 C20 C21 C21 139.42(10) . 7_565
C15 C20 C21 C21 -9.83(12) . 7_565
C20 C21 C22 C23 3.9(2) . .
C21 C21 C22 C23 -138.27(10) 7_565 .
C20 C21 C22 C25 140.98(13) . .
C21 C21 C22 C25 -1.16(15) 7_565 .
C21 C22 C23 C24 -0.3(2) . .
C25 C22 C23 C24 -142.02(13) . .
C21 C22 C23 C27 141.72(13) . .
C25 C22 C23 C27 0.02(15) . .
C22 C23 C24 C33 138.84(14) . .
C27 C23 C24 C33 1.2(2) . .
C22 C23 C24 C19 -0.7(2) . .
C27 C23 C24 C19 -138.37(14) . .
C20 C19 C24 C23 -1.9(2) . .
C18 C19 C24 C23 145.46(13) . .
C20 C19 C24 C33 -145.89(13) . .
C18 C19 C24 C33 1.44(15) . .
C21 C22 C25 C25 1.17(15) . 7_565
C23 C22 C25 C25 142.55(8) . 7_565
C21 C22 C25 C26 -141.34(13) . .
C23 C22 C25 C26 0.04(15) . .
C25 C25 C26 C28 0.38(16) 7_565 .
C22 C25 C26 C28 142.89(14) . .
C25 C25 C26 C27 -142.59(9) 7_565 .
C22 C25 C26 C27 -0.08(15) . .
C28 C26 C27 C31 -0.5(2) . .
C25 C26 C27 C31 142.42(14) . .
C28 C26 C27 C23 -142.80(14) . .
C25 C26 C27 C23 0.10(15) . .
C24 C23 C27 C31 -0.6(2) . .
C22 C23 C27 C31 -142.50(14) . .
C24 C23 C27 C26 141.78(14) . .
C22 C23 C27 C26 -0.07(16) . .
C27 C26 C28 C28 138.07(11) . 7_565
C25 C26 C28 C28 -0.38(16) . 7_565
C27 C26 C28 C29 0.3(2) . .
C25 C26 C28 C29 -138.11(14) . .
C26 C28 C29 C30 -0.2(2) . .
C28 C28 C29 C30 -142.30(11) 7_565 .
C26 C28 C29 C46 142.75(15) . .
C28 C28 C29 C46 0.62(13) 7_565 .
C46 C29 C30 C31 -138.24(15) . .
C28 C29 C30 C31 0.1(2) . .
C46 C29 C30 C43 -0.4(2) . .
C28 C29 C30 C43 138.00(14) . .
C26 C27 C31 C30 0.4(2) . .
C23 C27 C31 C30 138.43(15) . .
C26 C27 C31 C32 -138.29(15) . .
C23 C27 C31 C32 -0.3(2) . .
C29 C30 C31 C27 -0.3(2) . .
C43 C30 C31 C27 -142.86(14) . .
C29 C30 C31 C32 142.91(14) . .
C43 C30 C31 C32 0.31(16) . .
C27 C31 C32 C33 0.7(2) . .
C30 C31 C32 C33 -142.36(14) . .
C27 C31 C32 C44 143.39(14) . .
C30 C31 C32 C44 0.33(16) . .
C44 C32 C33 C24 -138.46(15) . .
C31 C32 C33 C24 -0.2(2) . .
C44 C32 C33 C34 0.0(2) . .
C31 C32 C33 C34 138.31(15) . .
C23 C24 C33 C32 -0.8(2) . .
C19 C24 C33 C32 143.23(14) . .
C23 C24 C33 C34 -143.89(14) . .
C19 C24 C33 C34 0.10(16) . .
C17 C18 C34 C37 -4.7(2) . .
C19 C18 C34 C37 -141.46(14) . .
C17 C18 C34 C33 139.22(13) . .
C19 C18 C34 C33 2.50(16) . .
C32 C33 C34 C37 0.5(2) . .
C24 C33 C34 C37 143.30(14) . .
C32 C33 C34 C18 -144.48(14) . .
C24 C33 C34 C18 -1.63(16) . .
C18 C17 C35 C36 -2.7(2) . .
C16 C17 C35 C36 147.18(15) . .
C18 C17 C35 C35 -145.68(10) . 7_565
C16 C17 C35 C35 4.24(13) . 7_565
C35 C35 C36 C37 138.61(11) 7_565 .
C17 C35 C36 C37 0.6(2) . .
C35 C35 C36 C40 0.10(16) 7_565 .
C17 C35 C36 C40 -137.92(14) . .
C18 C34 C37 C36 2.5(2) . .
C33 C34 C37 C36 -137.77(14) . .
C18 C34 C37 C38 138.89(15) . .
C33 C34 C37 C38 -1.4(2) . .
C35 C36 C37 C34 -0.5(2) . .
C40 C36 C37 C34 141.94(13) . .
C35 C36 C37 C38 -141.43(14) . .
C40 C36 C37 C38 0.99(16) . .
C34 C37 C38 C44 1.9(2) . .
C36 C37 C38 C44 142.33(14) . .
C34 C37 C38 C39 -141.33(14) . .
C36 C37 C38 C39 -0.94(15) . .
C44 C38 C39 C41 -0.7(2) . .
C37 C38 C39 C41 143.05(13) . .
C44 C38 C39 C40 -143.21(13) . .
C37 C38 C39 C40 0.54(15) . .
C41 C39 C40 C40 -0.21(15) . 7_565
C38 C39 C40 C40 142.60(8) . 7_565
C41 C39 C40 C36 -142.75(13) . .
C38 C39 C40 C36 0.07(15) . .
C35 C36 C40 C40 -0.11(16) . 7_565
C37 C36 C40 C40 -143.17(8) . 7_565
C35 C36 C40 C39 142.41(13) . .
C37 C36 C40 C39 -0.65(15) . .
C40 C39 C41 C41 0.21(15) . 7_565
C38 C39 C41 C41 -138.03(10) . 7_565
C40 C39 C41 C42 138.55(14) . .
C38 C39 C41 C42 0.3(2) . .
C39 C41 C42 C43 -0.4(2) . .
C41 C41 C42 C43 142.44(11) 7_565 .
C39 C41 C42 C45 -142.74(14) . .
C41 C41 C42 C45 0.07(12) 7_565 .
C45 C42 C43 C44 138.61(15) . .
C41 C42 C43 C44 0.8(2) . .
C45 C42 C43 C30 -0.7(2) . .
C41 C42 C43 C30 -138.53(14) . .
C29 C30 C43 C42 0.4(2) . .
C31 C30 C43 C42 142.85(13) . .
C29 C30 C43 C44 -143.32(13) . .
C31 C30 C43 C44 -0.85(16) . .
C37 C38 C44 C32 -1.4(2) . .
C39 C38 C44 C32 137.63(14) . .
C37 C38 C44 C43 -137.96(14) . .
C39 C38 C44 C43 1.1(2) . .
C33 C32 C44 C38 0.5(2) . .
C31 C32 C44 C38 -142.06(14) . .
C33 C32 C44 C43 141.68(14) . .
C31 C32 C44 C43 -0.85(16) . .
C42 C43 C44 C38 -1.2(2) . .
C30 C43 C44 C38 142.11(14) . .
C42 C43 C44 C32 -142.24(14) . .
C30 C43 C44 C32 1.05(16) . .
C43 C42 C45 C46 1.1(2) . .
C41 C42 C45 C46 143.20(15) . .
C43 C42 C45 C42 -142.23(12) . 7_565
C41 C42 C45 C42 -0.1(2) . 7_565
C42 C45 C46 C29 137.82(14) 7_565 .
C42 C45 C46 C29 -1.1(2) . .
C42 C45 C46 C29 1.1(2) 7_565 7_565
C42 C45 C46 C29 -137.82(14) . 7_565
C30 C29 C46 C45 0.7(2) . .
C28 C29 C46 C45 -142.15(16) . .
C30 C29 C46 C29 141.86(12) . 7_565
C28 C29 C46 C29 -1.0(2) . 7_565
N C1 N C2 -1.30(19) 7_565 .
C15 C1 N C2 178.46(16) . .
N C1 N C3 169.59(9) 7_565 .
C15 C1 N C3 -10.6(3) . .
C2 C2 N C1 0.82(12) 7_565 .
C2 C2 N C3 -170.63(10) 7_565 .
C8 C3 N C1 98.77(18) . .
C4 C3 N C1 -83.40(19) . .
C8 C3 N C2 -91.42(16) . .
C4 C3 N C2 86.41(16) . .
